data_4327871
loop_
_publ_author_name
'Alexander S. Filatov'
'Margaret Napier'
'Volodimir D. Vreshch'
'Natalie J. Sumner'
'Evgeny V. Dikarev'
'Marina A. Petrukhina'

_publ_contact_author_address
;
Department of Chemistry
University at Albany
1400 Washington ave
Albany NY 12222
USA
;
_publ_contact_author_email marina@albany.edu
_publ_contact_author_fax 518-442-3462
_publ_contact_author_name
;
 Dikarev, Evgeny V.
;
_publ_contact_author_phone 518-442-4406
_publ_section_title
;
 From Solid State to Solution: Advancing Chemistry of Bi-Bi and Bi-Rh
 Paddlewheel Carboxylates
;
_journal_name_full 'Inorganic Chemistry'
_journal_page_first 566
_journal_page_last 571
_journal_paper_doi 10.1021/ic202089p
_journal_volume 51
_journal_year 2012
_chemical_absolute_configuration ad
_chemical_formula_moiety 'C8 Bi F12 O8 Rh'
_chemical_formula_sum 'C8 Bi F12 O8 Rh'
_chemical_formula_weight 763.97
_chemical_name_systematic
; 
 tetrakis(\m~2~-trifluoroacetato-O,O')-bismuth-rhodium(II,II) 
;
_space_group_IT_number 33
_symmetry_cell_setting orthorhombic
_symmetry_Int_Tables_number 33
_symmetry_space_group_name_Hall 'P 2c -2n'
_symmetry_space_group_name_H-M 'P n a 21'
_atom_sites_solution_hydrogens none
_atom_sites_solution_primary direct
_atom_sites_solution_secondary difmap
_audit_creation_method SHELXL-97
_cell_angle_alpha 90.00
_cell_angle_beta 90.00
_cell_angle_gamma 90.00
_cell_formula_units_Z 4
_cell_length_a 9.7707(5)
_cell_length_b 12.3992(7)
_cell_length_c 13.0323(7)
_cell_measurement_reflns_used 9678
_cell_measurement_temperature 173(2)
_cell_measurement_theta_max 28.22
_cell_measurement_theta_min 2.76
_cell_volume 1578.85(15)
_computing_cell_refinement 'SAINT Ver. 6.22  (Bruker-AXS, 2003)'
_computing_data_collection 'SMART Ver. 5.622 (Bruker-AXS, 2003)'
_computing_data_reduction 'SAINT Ver. 6.22'
_computing_molecular_graphics 'SHELXTL Ver. 6.14'
_computing_publication_material 'SHELXTL Ver. 6.14'
_computing_structure_refinement 'SHELXTL Ver. 6.14'
_computing_structure_solution 'SHELXTL Ver. 6.14 (Bruker-AXS, 2003)'
_diffrn_ambient_temperature 173(2)
_diffrn_measured_fraction_theta_full 0.988
_diffrn_measured_fraction_theta_max 0.952
_diffrn_measurement_device_type 'Bruker SMART APEX CCD area-detector'
_diffrn_measurement_method '0.30\% \w scans'
_diffrn_radiation_monochromator graphite
_diffrn_radiation_source 'fine-focus sealed tube'
_diffrn_radiation_type Mo-K\a
_diffrn_radiation_wavelength 0.71073
_diffrn_reflns_av_R_equivalents 0.0299
_diffrn_reflns_av_sigmaI/netI 0.0476
_diffrn_reflns_limit_h_max 12
_diffrn_reflns_limit_h_min -12
_diffrn_reflns_limit_k_max 15
_diffrn_reflns_limit_k_min -16
_diffrn_reflns_limit_l_max 17
_diffrn_reflns_limit_l_min -17
_diffrn_reflns_number 12221
_diffrn_reflns_theta_full 25.00
_diffrn_reflns_theta_max 28.26
_diffrn_reflns_theta_min 2.27
_exptl_absorpt_coefficient_mu 12.353
_exptl_absorpt_correction_T_max 0.3714
_exptl_absorpt_correction_T_min 0.1914
_exptl_absorpt_correction_type multi-scan
_exptl_absorpt_process_details
;
SADABS  (Bruker-AXS, 2003)
;
_exptl_crystal_colour yellow
_exptl_crystal_density_diffrn 3.214
_exptl_crystal_description block
_exptl_crystal_F_000 1392
_exptl_crystal_size_max 0.20
_exptl_crystal_size_mid 0.12
_exptl_crystal_size_min 0.10
_refine_diff_density_max 2.207
_refine_diff_density_min -1.327
_refine_diff_density_rms 0.183
_refine_ls_abs_structure_details 'Flack H D (1983), Acta Cryst. A39, 876-881'
_refine_ls_abs_structure_Flack 0.009(6)
_refine_ls_extinction_method none
_refine_ls_goodness_of_fit_ref 1.022
_refine_ls_hydrogen_treatment none
_refine_ls_matrix_type full
_refine_ls_number_parameters 271
_refine_ls_number_reflns 3585
_refine_ls_number_restraints 1
_refine_ls_restrained_S_all 1.022
_refine_ls_R_factor_all 0.0309
_refine_ls_R_factor_gt 0.0264
_refine_ls_shift/su_max 0.002
_refine_ls_shift/su_mean 0.000
_refine_ls_structure_factor_coef Fsqd
_refine_ls_weighting_details 'calc w=1/[\s^2^(Fo^2^)+(0.0201P)^2^+0.0000P] where P=(Fo^2^+2Fc^2^)/3'
_refine_ls_weighting_scheme calc
_refine_ls_wR_factor_gt 0.0561
_refine_ls_wR_factor_ref 0.0567
_reflns_number_gt 3126
_reflns_number_total 3585
_reflns_threshold_expression I>2\s(I)
_cod_data_source_file ic202089p_si_002_3.cif
_cod_data_source_block 2
_cod_original_sg_symbol_Hall 'P 2c -2n    '
_cod_original_sg_symbol_H-M 'P n a 21 '
_cod_database_code 4327871

loop_
_symmetry_equiv_pos_as_xyz
'x, y, z'
'-x, -y, z+1/2'
'x+1/2, -y+1/2, z'
'-x+1/2, y+1/2, z+1/2'

loop_
_atom_site_label
_atom_site_type_symbol
_atom_site_fract_x
_atom_site_fract_y
_atom_site_fract_z
_atom_site_U_iso_or_equiv
_atom_site_adp_type
_atom_site_occupancy
_atom_site_symmetry_multiplicity
_atom_site_calc_flag
Bi1 Bi 0.15065(2) 0.617496(17) 0.73490(4) 0.01956(7) Uani 1 1 d
Rh1 Rh 0.39994(5) 0.64083(4) 0.67943(4) 0.01893(11) Uani 1 1 d
O1 O 0.4396(4) 0.4876(3) 0.7270(6) 0.0253(10) Uani 1 1 d
O2 O 0.2238(5) 0.4436(4) 0.7657(4) 0.0320(16) Uani 1 1 d
O3 O 0.3546(5) 0.5872(4) 0.5367(4) 0.0252(12) Uani 1 1 d
O4 O 0.1332(5) 0.5514(5) 0.5671(5) 0.0352(14) Uani 1 1 d
O5 O 0.3754(5) 0.7936(4) 0.6307(4) 0.0228(11) Uani 1 1 d
O6 O 0.1456(5) 0.8024(4) 0.6483(4) 0.0250(12) Uani 1 1 d
O7 O 0.4617(5) 0.6987(4) 0.8173(4) 0.0237(11) Uani 1 1 d
O8 O 0.2647(5) 0.6601(4) 0.8967(4) 0.0291(12) Uani 1 1 d
C1 C 0.3482(7) 0.4258(6) 0.7567(5) 0.0226(19) Uani 1 1 d
C2 C 0.3932(8) 0.3107(6) 0.7876(7) 0.0294(18) Uani 1 1 d
C3 C 0.2384(8) 0.5562(6) 0.5135(6) 0.0233(16) Uani 1 1 d
C4 C 0.2213(8) 0.5164(7) 0.4008(7) 0.0280(18) Uani 1 1 d
C5 C 0.2572(7) 0.8386(6) 0.6224(6) 0.0203(15) Uani 1 1 d
C6 C 0.2663(8) 0.9527(7) 0.5754(7) 0.0272(19) Uani 1 1 d
C7 C 0.3830(7) 0.6929(6) 0.8935(6) 0.0220(16) Uani 1 1 d
C8 C 0.4450(9) 0.7340(7) 0.9944(6) 0.0292(18) Uani 1 1 d
F1 F 0.3724(8) 0.2958(5) 0.8851(5) 0.086(3) Uani 1 1 d
F2 F 0.3227(5) 0.2393(3) 0.7361(7) 0.0647(16) Uani 1 1 d
F3 F 0.5205(5) 0.2908(4) 0.7679(5) 0.059(2) Uani 1 1 d
F4 F 0.0971(5) 0.5353(5) 0.3658(4) 0.0398(13) Uani 1 1 d
F5 F 0.2396(6) 0.4076(4) 0.3974(4) 0.0434(14) Uani 1 1 d
F6 F 0.3113(5) 0.5592(5) 0.3391(4) 0.0451(13) Uani 1 1 d
F7 F 0.3368(5) 0.9506(4) 0.4884(4) 0.0381(12) Uani 1 1 d
F8 F 0.1451(5) 0.9916(5) 0.5558(6) 0.064(2) Uani 1 1 d
F9 F 0.3328(6) 1.0182(4) 0.6386(5) 0.0574(17) Uani 1 1 d
F10 F 0.3519(5) 0.7450(4) 1.0672(4) 0.0402(13) Uani 1 1 d
F11 F 0.5063(5) 0.8293(4) 0.9824(4) 0.0388(12) Uani 1 1 d
F12 F 0.5403(5) 0.6645(4) 1.0281(4) 0.0416(12) Uani 1 1 d

loop_
_atom_site_aniso_label
_atom_site_aniso_U_11
_atom_site_aniso_U_22
_atom_site_aniso_U_33
_atom_site_aniso_U_23
_atom_site_aniso_U_13
_atom_site_aniso_U_12
Bi1 0.01830(11) 0.01580(11) 0.02457(12) 0.00095(16) 0.00188(16) -0.00027(9)
Rh1 0.0183(2) 0.0160(2) 0.0225(3) 0.0003(2) 0.0006(2) -0.0003(2)
O1 0.026(2) 0.016(2) 0.034(3) 0.002(3) -0.001(3) -0.0001(18)
O2 0.028(3) 0.014(3) 0.053(5) 0.008(2) 0.003(2) 0.002(2)
O3 0.023(3) 0.029(3) 0.024(3) -0.002(2) 0.000(2) 0.000(2)
O4 0.031(3) 0.049(4) 0.026(3) -0.007(3) 0.003(2) -0.012(3)
O5 0.022(3) 0.017(3) 0.029(3) 0.004(2) 0.005(2) -0.001(2)
O6 0.021(3) 0.018(3) 0.036(3) 0.003(2) 0.002(2) 0.001(2)
O7 0.026(3) 0.022(3) 0.023(3) -0.001(2) 0.000(2) -0.002(2)
O8 0.024(3) 0.034(3) 0.030(3) 0.000(2) 0.002(2) -0.007(2)
C1 0.026(4) 0.017(3) 0.025(6) -0.003(3) -0.001(3) 0.003(3)
C2 0.033(4) 0.012(4) 0.043(5) 0.002(3) -0.006(4) 0.002(3)
C3 0.026(4) 0.017(4) 0.026(4) 0.002(3) -0.001(3) 0.001(3)
C4 0.025(4) 0.030(5) 0.029(5) 0.000(4) -0.001(3) 0.003(3)
C5 0.023(4) 0.014(4) 0.023(4) -0.001(3) -0.001(3) -0.002(3)
C6 0.024(4) 0.024(5) 0.034(5) 0.000(4) 0.003(3) 0.002(3)
C7 0.026(4) 0.015(4) 0.025(4) 0.001(3) 0.000(3) 0.000(3)
C8 0.029(4) 0.030(5) 0.028(4) 0.000(4) 0.003(4) -0.004(3)
F1 0.168(7) 0.052(4) 0.039(4) 0.022(3) 0.025(4) 0.066(4)
F2 0.073(4) 0.020(2) 0.101(4) 0.004(4) -0.042(5) -0.007(2)
F3 0.042(3) 0.023(3) 0.113(6) 0.011(3) 0.007(3) 0.007(2)
F4 0.036(3) 0.055(4) 0.029(3) -0.009(2) -0.006(2) 0.003(2)
F5 0.057(4) 0.025(3) 0.048(3) -0.005(3) -0.002(3) 0.004(2)
F6 0.048(3) 0.057(4) 0.030(3) -0.001(3) 0.006(2) -0.017(3)
F7 0.047(3) 0.033(3) 0.034(3) 0.011(2) 0.009(2) 0.005(2)
F8 0.034(3) 0.039(3) 0.118(6) 0.041(4) 0.018(3) 0.013(2)
F9 0.107(5) 0.021(3) 0.044(3) -0.002(2) -0.001(3) -0.017(3)
F10 0.034(3) 0.058(4) 0.029(3) -0.013(2) 0.010(2) -0.006(2)
F11 0.047(3) 0.029(3) 0.041(3) -0.007(2) 0.001(2) -0.016(2)
F12 0.047(3) 0.041(3) 0.037(3) -0.001(2) -0.010(2) 0.006(2)

loop_
_atom_type_symbol
_atom_type_description
_atom_type_scat_dispersion_real
_atom_type_scat_dispersion_imag
_atom_type_scat_source
C C 0.0033 0.0016 'International Tables Vol C Tables 4.2.6.8 and 6.1.1.4'
O O 0.0106 0.0060 'International Tables Vol C Tables 4.2.6.8 and 6.1.1.4'
F F 0.0171 0.0103 'International Tables Vol C Tables 4.2.6.8 and 6.1.1.4'
Bi Bi -4.1077 10.2566 'International Tables Vol C Tables 4.2.6.8 and 6.1.1.4'
Rh Rh -1.1178 0.9187 'International Tables Vol C Tables 4.2.6.8 and 6.1.1.4'

loop_
_geom_angle_atom_site_label_1
_geom_angle_atom_site_label_2
_geom_angle_atom_site_label_3
_geom_angle
O2 Bi1 O4 81.8(2)
O2 Bi1 O8 84.89(19)
O4 Bi1 O8 156.23(18)
O2 Bi1 O6 157.11(17)
O4 Bi1 O6 84.2(2)
O8 Bi1 O6 101.31(18)
O2 Bi1 Rh1 81.94(12)
O4 Bi1 Rh1 81.07(13)
O8 Bi1 Rh1 77.59(12)
O6 Bi1 Rh1 78.01(10)
O5 Rh1 O3 89.6(2)
O5 Rh1 O7 89.0(2)
O3 Rh1 O7 174.9(2)
O5 Rh1 O1 175.83(19)
O3 Rh1 O1 90.9(3)
O7 Rh1 O1 90.2(2)
O5 Rh1 Bi1 94.72(13)
O3 Rh1 Bi1 90.82(14)
O7 Rh1 Bi1 94.18(14)
O1 Rh1 Bi1 89.41(14)
C1 O1 Rh1 122.4(4)
C1 O2 Bi1 117.0(5)
C3 O3 Rh1 121.8(5)
C3 O4 Bi1 116.6(5)
C5 O5 Rh1 122.8(4)
C5 O6 Bi1 115.6(4)
C7 O7 Rh1 119.9(5)
C7 O8 Bi1 118.2(5)
O1 C1 O2 128.7(7)
O1 C1 C2 116.6(6)
O2 C1 C2 114.7(6)
F3 C2 F1 108.5(7)
F3 C2 F2 105.9(7)
F1 C2 F2 108.8(8)
F3 C2 C1 113.5(7)
F1 C2 C1 110.0(7)
F2 C2 C1 110.0(6)
O3 C3 O4 129.5(8)
O3 C3 C4 115.3(7)
O4 C3 C4 115.2(7)
F6 C4 F4 109.6(7)
F6 C4 F5 107.1(7)
F4 C4 F5 106.6(7)
F6 C4 C3 112.3(7)
F4 C4 C3 111.7(6)
F5 C4 C3 109.2(7)
O6 C5 O5 128.0(7)
O6 C5 C6 119.7(6)
O5 C5 C6 112.3(6)
F8 C6 F9 109.8(8)
F8 C6 F7 108.1(7)
F9 C6 F7 106.8(7)
F8 C6 C5 111.4(7)
F9 C6 C5 110.1(7)
F7 C6 C5 110.5(7)
O8 C7 O7 128.5(7)
O8 C7 C8 116.9(7)
O7 C7 C8 114.6(6)
F10 C8 F11 107.5(7)
F10 C8 F12 108.0(7)
F11 C8 F12 107.2(7)
F10 C8 C7 112.2(7)
F11 C8 C7 111.8(7)
F12 C8 C7 110.0(6)

loop_
_geom_bond_atom_site_label_1
_geom_bond_atom_site_label_2
_geom_bond_distance
Bi1 O2 2.307(5)
Bi1 O4 2.342(6)
Bi1 O8 2.443(5)
Bi1 O6 2.556(5)
Bi1 Rh1 2.5571(6)
Rh1 O5 2.012(5)
Rh1 O3 2.024(5)
Rh1 O7 2.027(5)
Rh1 O1 2.035(5)
O1 C1 1.239(9)
O2 C1 1.241(8)
O3 C3 1.236(8)
O4 C3 1.244(9)
O5 C5 1.288(8)
O6 C5 1.227(8)
O7 C7 1.258(9)
O8 C7 1.226(8)
C1 C2 1.546(10)
C2 F3 1.294(9)
C2 F1 1.300(10)
C2 F2 1.307(10)
C3 C4 1.559(11)
C4 F6 1.304(9)
C4 F4 1.318(9)
C4 F5 1.362(9)
C5 C6 1.544(11)
C6 F8 1.304(9)
C6 F9 1.327(10)
C6 F7 1.328(9)
C7 C8 1.534(11)
C8 F10 1.321(9)
C8 F11 1.335(9)
C8 F12 1.343(9)
